data_4133144
loop_
_publ_author_name
'Kokan, Zoran'
'Chmielewski, Micha\/l J'

_publ_section_title
;
 A Photoswitchable Heteroditopic Ion-Pair Receptor.
;
_journal_issue 47
_journal_name_full 'Journal of the American Chemical Society'
_journal_page_first 16010
_journal_page_last 16014
_journal_paper_doi 10.1021/jacs.8b08689
_journal_volume 140
_journal_year 2018
_chemical_formula_moiety 'C20 H17 I N5 Na O2'
_chemical_formula_sum 'C20 H17 I N5 Na O2'
_chemical_formula_weight 509.27
_space_group_crystal_system monoclinic
_space_group_IT_number 14
_space_group_name_Hall '-P 2yn'
_space_group_name_H-M_alt 'P 1 21/n 1'
_atom_sites_solution_hydrogens mixed
_audit_creation_date 2018-02-20
_audit_creation_method
;
Olex2 1.2
(compiled 2015.01.26 svn.r3150 for OlexSys, GUI svn.r4998)
;
_cell_angle_alpha 90
_cell_angle_beta 98.006(3)
_cell_angle_gamma 90
_cell_formula_units_Z 4
_cell_length_a 6.8614(2)
_cell_length_b 19.3391(6)
_cell_length_c 15.0522(4)
_cell_measurement_reflns_used 6136
_cell_measurement_temperature 100(2)
_cell_measurement_theta_max 76.6210
_cell_measurement_theta_min 3.7350
_cell_volume 1977.86(10)
_computing_cell_refinement 'CrysAlisPro 1.171.38.43d (Rigaku OD, 2015)'
_computing_data_collection 'CrysAlisPro 1.171.38.43d (Rigaku OD, 2015)'
_computing_data_reduction 'CrysAlisPro 1.171.38.43d (Rigaku OD, 2015)'
_computing_molecular_graphics 'Olex2 (Dolomanov et al., 2009)'
_computing_publication_material 'Olex2 (Dolomanov et al., 2009)'
_computing_structure_refinement 'ShelXL (Sheldrick, 2008)'
_diffrn_ambient_environment N~2~
_diffrn_ambient_temperature 100(2)
_diffrn_detector 'CCD plate'
_diffrn_detector_area_resol_mean 5.2195
_diffrn_detector_type Atlas
_diffrn_measured_fraction_theta_full 1.000
_diffrn_measured_fraction_theta_max 1.000
_diffrn_measurement_device 'four-circle diffractometer'
_diffrn_measurement_device_type 'SuperNova, Dual, Cu at zero, Atlas'
_diffrn_measurement_method '\w scans'
_diffrn_orient_matrix_type 'CrysAlisPro convention (1999,Acta A55,543-557)'
_diffrn_orient_matrix_UB_11 0.2166776000
_diffrn_orient_matrix_UB_12 0.0071867000
_diffrn_orient_matrix_UB_13 -0.0149996000
_diffrn_orient_matrix_UB_21 -0.0659740000
_diffrn_orient_matrix_UB_22 0.0358123000
_diffrn_orient_matrix_UB_23 -0.0906439000
_diffrn_orient_matrix_UB_31 0.0114821000
_diffrn_orient_matrix_UB_32 0.0707441000
_diffrn_orient_matrix_UB_33 0.0474204000
_diffrn_radiation_monochromator mirror
_diffrn_radiation_probe x-ray
_diffrn_radiation_type CuK\a
_diffrn_radiation_wavelength 1.54184
_diffrn_reflns_av_R_equivalents 0.0509
_diffrn_reflns_av_unetI/netI 0.0440
_diffrn_reflns_Laue_measured_fraction_full 1.000
_diffrn_reflns_Laue_measured_fraction_max 1.000
_diffrn_reflns_limit_h_max 8
_diffrn_reflns_limit_h_min -8
_diffrn_reflns_limit_k_max 24
_diffrn_reflns_limit_k_min -23
_diffrn_reflns_limit_l_max 18
_diffrn_reflns_limit_l_min -18
_diffrn_reflns_number 17188
_diffrn_reflns_point_group_measured_fraction_full 1.000
_diffrn_reflns_point_group_measured_fraction_max 1.000
_diffrn_reflns_theta_full 67.684
_diffrn_reflns_theta_max 74.496
_diffrn_reflns_theta_min 3.744
_diffrn_source 'micro-focus sealed X-ray tube'
_diffrn_source_type 'SuperNova (Cu) X-ray Source'
_exptl_absorpt_coefficient_mu 13.170
_exptl_absorpt_correction_T_max 0.807
_exptl_absorpt_correction_T_min 0.271
_exptl_absorpt_correction_type analytical
_exptl_absorpt_process_details
;
CrysAlisPro 1.171.38.43d (Rigaku Oxford Diffraction, 2015)
Analytical numeric absorption correction using a multifaceted crystal
			model based on expressions derived by R.C. Clark & J.S. Reid.
(Clark, R. C. & Reid, J. S. (1995). Acta Cryst. A51, 887-897)
Empirical absorption correction using spherical harmonics,
 implemented in SCALE3 ABSPACK scaling algorithm.
;
_exptl_crystal_colour colourless
_exptl_crystal_colour_primary colourless
_exptl_crystal_density_diffrn 1.710
_exptl_crystal_description needle
_exptl_crystal_F_000 1008
_exptl_crystal_size_max 0.13
_exptl_crystal_size_mid 0.04
_exptl_crystal_size_min 0.02
_refine_diff_density_max 0.704
_refine_diff_density_min -1.472
_refine_diff_density_rms 0.098
_refine_ls_extinction_method none
_refine_ls_goodness_of_fit_ref 1.004
_refine_ls_hydrogen_treatment mixed
_refine_ls_matrix_type full
_refine_ls_number_parameters 268
_refine_ls_number_reflns 4053
_refine_ls_number_restraints 2
_refine_ls_restrained_S_all 1.003
_refine_ls_R_factor_all 0.0394
_refine_ls_R_factor_gt 0.0301
_refine_ls_shift/su_max 0.001
_refine_ls_shift/su_mean 0.000
_refine_ls_structure_factor_coef Fsqd
_refine_ls_weighting_details 'w=1/[\s^2^(Fo^2^)+(0.0409P)^2^] where P=(Fo^2^+2Fc^2^)/3'
_refine_ls_weighting_scheme calc
_refine_ls_wR_factor_gt 0.0715
_refine_ls_wR_factor_ref 0.0757
_reflns_Friedel_coverage 0.000
_reflns_number_gt 3396
_reflns_number_total 4053
_reflns_threshold_expression 'I > 2\s(I)'
_cod_data_source_file ja8b08689_si_004.cif
_cod_data_source_block 2018_02_19_dt_zk-nai_k
_cod_original_cell_volume 1977.86(11)
_cod_original_sg_symbol_H-M 'P 21/n'
_cod_database_code 4133144
_shelx_space_group_comment
;
The symmetry employed for this shelxl refinement is uniquely defined
by the following loop, which should always be used as a source of
symmetry information in preference to the above space-group names.
They are only intended as comments.
;
_reflns_odcompleteness_completeness 99.98
_reflns_odcompleteness_iscentric 1
_reflns_odcompleteness_theta 74.33
_olex2_refinement_description
;
1. Fixed Uiso
 At 1.2 times of:
  All C(H) groups, All C(H,H) groups, All C(H,H,H) groups
2. Restrained distances
 N2-H2A
 0.87 with sigma of 0.02
 H3A-N3
 0.87 with sigma of 0.02
3.a Secondary CH2 refined with riding coordinates:
 C7(H7A,H7B)
3.b Aromatic/amide H refined with riding coordinates:
 C2(H2), C3(H3), C4(H4), C9(H9), C10(H10), C11(H11), C12(H12), C13(H13),
 C15(H15), C17(H17), C18(H18), C19(H19), C20(H20)
;
_shelx_shelxl_version_number 2014/7
_olex2_submission_special_instructions 'No special instructions were received'
_oxdiff_exptl_absorpt_empirical_details
;
Empirical correction (ABSPACK) includes:
- Absorption correction using spherical harmonics
- Frame scaling
;
_oxdiff_exptl_absorpt_empirical_full_max 1.725
_oxdiff_exptl_absorpt_empirical_full_min 0.644

loop_
_space_group_symop_operation_xyz
'x, y, z'
'-x+1/2, y+1/2, -z+1/2'
'-x, -y, -z'
'x-1/2, -y-1/2, z-1/2'

loop_
_atom_site_label
_atom_site_type_symbol
_atom_site_fract_x
_atom_site_fract_y
_atom_site_fract_z
_atom_site_U_iso_or_equiv
_atom_site_adp_type
_atom_site_occupancy
_atom_site_site_symmetry_order
_atom_site_calc_flag
_atom_site_refinement_flags_posn
C1 C 0.7450(5) 0.35514(16) 0.7889(2) 0.0161(6) Uani 1 1 d .
C2 C 0.7898(5) 0.37197(16) 0.8794(2) 0.0196(6) Uani 1 1 d .
H2 H 0.7759 0.3395 0.9237 0.024 Uiso 1 1 calc R
C3 C 0.8557(5) 0.43832(17) 0.9021(2) 0.0214(7) Uani 1 1 d .
H3 H 0.8855 0.4513 0.9619 0.026 Uiso 1 1 calc R
C4 C 0.8765(5) 0.48492(16) 0.8341(2) 0.0192(6) Uani 1 1 d .
H4 H 0.9203 0.5298 0.8472 0.023 Uiso 1 1 calc R
C5 C 0.8303(4) 0.46292(16) 0.7458(2) 0.0159(6) Uani 1 1 d .
C6 C 0.6698(5) 0.28372(16) 0.7640(2) 0.0164(6) Uani 1 1 d .
C7 C 0.5910(5) 0.20085(16) 0.6422(2) 0.0182(6) Uani 1 1 d .
H7A H 0.5072 0.2059 0.5851 0.022 Uiso 1 1 calc R
H7B H 0.5154 0.1778 0.6834 0.022 Uiso 1 1 calc R
C8 C 0.7681(5) 0.15670(15) 0.6294(2) 0.0171(6) Uani 1 1 d .
C9 C 0.9115(5) 0.14178(16) 0.7027(2) 0.0199(6) Uani 1 1 d .
H9 H 0.8961 0.1583 0.7593 0.024 Uiso 1 1 calc R
C10 C 1.0753(5) 0.10287(17) 0.6921(2) 0.0211(6) Uani 1 1 d .
H10 H 1.1716 0.0944 0.7407 0.025 Uiso 1 1 calc R
C11 C 1.0951(6) 0.07628(18) 0.6076(2) 0.0253(7) Uani 1 1 d .
H11 H 1.2035 0.0490 0.6004 0.030 Uiso 1 1 calc R
C12 C 0.9550(6) 0.09018(19) 0.5347(2) 0.0262(7) Uani 1 1 d .
H12 H 0.9685 0.0722 0.4785 0.031 Uiso 1 1 calc R
C13 C 0.7939(5) 0.13106(17) 0.5455(2) 0.0203(6) Uani 1 1 d .
H13 H 0.7018 0.1415 0.4960 0.024 Uiso 1 1 calc R
H2A H 0.670(6) 0.3001(17) 0.640(2) 0.024 Uiso 1 1 d DR
H3A H 0.749(6) 0.4536(12) 0.571(3) 0.024 Uiso 1 1 d DR
C14 C 0.8552(5) 0.51450(16) 0.6735(2) 0.0176(6) Uani 1 1 d .
C15 C 0.7406(5) 0.53324(16) 0.4423(2) 0.0183(6) Uani 1 1 d .
H15 H 0.6847 0.4909 0.4239 0.022 Uiso 1 1 calc R
C16 C 0.7615(5) 0.58926(17) 0.3772(2) 0.0175(6) Uani 1 1 d .
C17 C 0.7141(5) 0.57723(17) 0.2853(2) 0.0207(6) Uani 1 1 d .
H17 H 0.6673 0.5344 0.2640 0.025 Uiso 1 1 calc R
C18 C 0.7385(5) 0.63098(19) 0.2264(2) 0.0230(7) Uani 1 1 d .
H18 H 0.7080 0.6244 0.1648 0.028 Uiso 1 1 calc R
C19 C 0.8083(5) 0.69393(18) 0.2598(2) 0.0221(6) Uani 1 1 d .
H19 H 0.8261 0.7304 0.2215 0.027 Uiso 1 1 calc R
C20 C 0.8513(5) 0.70135(18) 0.3525(2) 0.0210(6) Uani 1 1 d .
H20 H 0.8989 0.7438 0.3749 0.025 Uiso 1 1 calc R
I1 I 0.13985(3) 0.16693(2) 0.95359(2) 0.01982(7) Uani 1 1 d .
N1 N 0.7638(4) 0.39970(13) 0.72213(17) 0.0160(5) Uani 1 1 d .
N2 N 0.6500(4) 0.26858(13) 0.67712(17) 0.0172(5) Uani 1 1 d D
N3 N 0.7843(4) 0.49559(14) 0.58784(17) 0.0173(5) Uani 1 1 d D
N4 N 0.8020(4) 0.54531(13) 0.52440(18) 0.0164(5) Uani 1 1 d .
N5 N 0.8282(4) 0.65113(14) 0.41112(18) 0.0176(5) Uani 1 1 d .
Na1 Na 0.5874(2) 0.15938(6) 0.92127(8) 0.0210(3) Uani 1 1 d .
O1 O 0.6360(4) 0.24333(12) 0.82389(15) 0.0201(5) Uani 1 1 d .
O2 O 0.9324(4) 0.57058(11) 0.69284(15) 0.0211(5) Uani 1 1 d .

loop_
_atom_site_aniso_label
_atom_site_aniso_U_11
_atom_site_aniso_U_22
_atom_site_aniso_U_33
_atom_site_aniso_U_23
_atom_site_aniso_U_13
_atom_site_aniso_U_12
C1 0.0176(15) 0.0174(14) 0.0127(14) 0.0009(10) 0.0007(11) 0.0028(11)
C2 0.0273(17) 0.0202(16) 0.0110(14) 0.0029(11) 0.0014(12) 0.0014(12)
C3 0.0311(18) 0.0222(16) 0.0107(14) -0.0012(11) 0.0023(13) 0.0008(13)
C4 0.0258(16) 0.0178(15) 0.0142(14) -0.0022(11) 0.0028(12) -0.0003(11)
C5 0.0158(14) 0.0177(15) 0.0143(15) 0.0019(11) 0.0022(11) 0.0021(11)
C6 0.0170(14) 0.0180(15) 0.0143(14) 0.0025(11) 0.0019(11) 0.0031(11)
C7 0.0212(16) 0.0189(15) 0.0139(14) 0.0003(11) 0.0000(12) -0.0011(12)
C8 0.0209(15) 0.0149(14) 0.0151(15) 0.0015(10) 0.0016(12) -0.0020(11)
C9 0.0271(17) 0.0198(15) 0.0126(14) -0.0002(11) 0.0019(12) -0.0020(12)
C10 0.0270(17) 0.0190(15) 0.0161(15) 0.0023(11) -0.0012(13) 0.0008(12)
C11 0.0292(18) 0.0261(17) 0.0211(17) 0.0004(12) 0.0056(14) 0.0089(13)
C12 0.036(2) 0.0281(17) 0.0149(15) -0.0025(12) 0.0055(14) 0.0057(15)
C13 0.0240(16) 0.0248(16) 0.0114(14) 0.0009(11) 0.0004(12) 0.0001(12)
C14 0.0200(15) 0.0184(15) 0.0146(14) 0.0029(10) 0.0032(11) 0.0041(11)
C15 0.0199(16) 0.0189(15) 0.0157(15) 0.0001(11) 0.0012(12) 0.0001(11)
C16 0.0164(14) 0.0203(15) 0.0158(15) 0.0013(11) 0.0021(11) 0.0023(11)
C17 0.0215(16) 0.0240(16) 0.0155(15) -0.0008(11) -0.0012(12) 0.0017(12)
C18 0.0213(16) 0.0327(18) 0.0149(15) 0.0042(12) 0.0015(12) 0.0059(13)
C19 0.0211(16) 0.0295(17) 0.0165(15) 0.0096(12) 0.0051(12) 0.0035(12)
C20 0.0182(15) 0.0244(16) 0.0209(16) 0.0035(12) 0.0050(12) 0.0019(12)
I1 0.02617(11) 0.02216(11) 0.01062(10) -0.00034(7) 0.00075(7) 0.00001(8)
N1 0.0196(13) 0.0152(12) 0.0132(12) 0.0004(9) 0.0025(10) 0.0028(9)
N2 0.0224(14) 0.0170(13) 0.0121(12) 0.0014(9) 0.0025(10) -0.0018(10)
N3 0.0238(13) 0.0151(12) 0.0129(12) 0.0009(9) 0.0023(10) -0.0005(10)
N4 0.0193(13) 0.0164(12) 0.0136(12) 0.0021(9) 0.0023(10) 0.0036(9)
N5 0.0177(13) 0.0214(13) 0.0136(12) 0.0006(9) 0.0015(10) 0.0015(9)
Na1 0.0345(7) 0.0165(6) 0.0123(6) 0.0015(4) 0.0045(5) 0.0009(5)
O1 0.0263(12) 0.0198(11) 0.0144(10) 0.0038(8) 0.0027(9) 0.0001(9)
O2 0.0291(13) 0.0173(11) 0.0159(11) 0.0006(8) 0.0000(9) -0.0019(9)

loop_
_atom_type_symbol
_atom_type_description
_atom_type_scat_dispersion_real
_atom_type_scat_dispersion_imag
_atom_type_scat_source
C C 0.0181 0.0091 'International Tables Vol C Tables 4.2.6.8 and 6.1.1.4'
H H 0.0000 0.0000 'International Tables Vol C Tables 4.2.6.8 and 6.1.1.4'
I I -0.3257 6.8362 'International Tables Vol C Tables 4.2.6.8 and 6.1.1.4'
N N 0.0311 0.0180 'International Tables Vol C Tables 4.2.6.8 and 6.1.1.4'
Na Na 0.1353 0.1239 'International Tables Vol C Tables 4.2.6.8 and 6.1.1.4'
O O 0.0492 0.0322 'International Tables Vol C Tables 4.2.6.8 and 6.1.1.4'

loop_
_geom_angle_atom_site_label_1
_geom_angle_atom_site_label_2
_geom_angle_atom_site_label_3
_geom_angle
_geom_angle_site_symmetry_1
_geom_angle_site_symmetry_3
C2 C1 C6 118.7(3) . .
N1 C1 C2 123.4(3) . .
N1 C1 C6 117.9(3) . .
C1 C2 H2 120.8 . .
C3 C2 C1 118.5(3) . .
C3 C2 H2 120.8 . .
C2 C3 H3 120.5 . .
C4 C3 C2 118.9(3) . .
C4 C3 H3 120.5 . .
C3 C4 H4 120.9 . .
C3 C4 C5 118.3(3) . .
C5 C4 H4 120.9 . .
C4 C5 C14 117.1(3) . .
N1 C5 C4 124.0(3) . .
N1 C5 C14 118.9(3) . .
N2 C6 C1 115.6(3) . .
O1 C6 C1 119.4(3) . .
O1 C6 N2 125.0(3) . .
H7A C7 H7B 108.0 . .
C8 C7 H7A 109.3 . .
C8 C7 H7B 109.3 . .
N2 C7 H7A 109.3 . .
N2 C7 H7B 109.3 . .
N2 C7 C8 111.5(3) . .
C9 C8 C7 120.1(3) . .
C13 C8 C7 121.4(3) . .
C13 C8 C9 118.5(3) . .
C8 C9 H9 119.5 . .
C10 C9 C8 121.0(3) . .
C10 C9 H9 119.5 . .
C9 C10 H10 120.3 . .
C9 C10 C11 119.4(3) . .
C11 C10 H10 120.3 . .
C10 C11 H11 119.8 . .
C12 C11 C10 120.5(3) . .
C12 C11 H11 119.8 . .
C11 C12 H12 120.2 . .
C11 C12 C13 119.7(3) . .
C13 C12 H12 120.2 . .
C8 C13 H13 119.5 . .
C12 C13 C8 121.0(3) . .
C12 C13 H13 119.5 . .
N3 C14 C5 116.5(3) . .
O2 C14 C5 120.3(3) . .
O2 C14 N3 123.3(3) . .
C16 C15 H15 121.3 . .
N4 C15 H15 121.3 . .
N4 C15 C16 117.4(3) . .
C17 C16 C15 120.2(3) . .
N5 C16 C15 117.1(3) . .
N5 C16 C17 122.7(3) . .
C16 C17 H17 120.8 . .
C18 C17 C16 118.3(3) . .
C18 C17 H17 120.8 . .
C17 C18 H18 120.2 . .
C19 C18 C17 119.7(3) . .
C19 C18 H18 120.2 . .
C18 C19 H19 121.0 . .
C18 C19 C20 118.1(3) . .
C20 C19 H19 121.0 . .
C19 C20 H20 118.0 . .
N5 C20 C19 124.0(3) . .
N5 C20 H20 118.0 . .
C5 N1 C1 116.9(3) . .
C6 N2 C7 122.8(3) . .
C6 N2 H2A 119(3) . .
C7 N2 H2A 118(3) . .
C14 N3 H3A 124(3) . .
C14 N3 N4 114.6(3) . .
N4 N3 H3A 120(3) . .
C15 N4 N3 119.9(3) . .
C15 N4 Na1 122.6(2) . 2_656
N3 N4 Na1 117.02(19) . 2_656
C16 N5 Na1 116.9(2) . 2_656
C20 N5 C16 117.2(3) . .
C20 N5 Na1 125.8(2) . 2_656
N4 Na1 I1 104.63(8) 2_646 .
N4 Na1 N5 65.69(9) 2_646 2_646
N5 Na1 I1 86.65(7) 2_646 .
O1 Na1 I1 107.55(8) . .
O1 Na1 N4 143.79(11) . 2_646
O1 Na1 N5 131.86(10) . 2_646
O1 Na1 O2 92.78(9) . 2_646
O2 Na1 I1 100.45(8) 2_646 .
O2 Na1 N4 65.15(9) 2_646 2_646
O2 Na1 N5 130.53(10) 2_646 2_646
C6 O1 Na1 172.7(2) . .
C14 O2 Na1 118.7(2) . 2_656

loop_
_geom_bond_atom_site_label_1
_geom_bond_atom_site_label_2
_geom_bond_distance
_geom_bond_site_symmetry_2
C1 C2 1.393(4) .
C1 C6 1.503(4) .
C1 N1 1.344(4) .
C2 H2 0.9300 .
C2 C3 1.387(4) .
C3 H3 0.9300 .
C3 C4 1.386(4) .
C4 H4 0.9300 .
C4 C5 1.389(4) .
C5 C14 1.504(4) .
C5 N1 1.336(4) .
C6 N2 1.329(4) .
C6 O1 1.239(4) .
C7 H7A 0.9700 .
C7 H7B 0.9700 .
C7 C8 1.519(4) .
C7 N2 1.448(4) .
C8 C9 1.402(4) .
C8 C13 1.391(4) .
C9 H9 0.9300 .
C9 C10 1.380(5) .
C10 H10 0.9300 .
C10 C11 1.395(5) .
C11 H11 0.9300 .
C11 C12 1.382(5) .
C12 H12 0.9300 .
C12 C13 1.387(5) .
C13 H13 0.9300 .
C14 N3 1.362(4) .
C14 O2 1.224(4) .
C15 H15 0.9300 .
C15 C16 1.481(4) .
C15 N4 1.270(4) .
C16 C17 1.396(4) .
C16 N5 1.355(4) .
C17 H17 0.9300 .
C17 C18 1.391(4) .
C18 H18 0.9300 .
C18 C19 1.377(5) .
C19 H19 0.9300 .
C19 C20 1.393(5) .
C20 H20 0.9300 .
C20 N5 1.336(4) .
I1 Na1 3.1788(15) .
N2 H2A 0.851(19) .
N3 H3A 0.872(19) .
N3 N4 1.372(3) .
N4 Na1 2.437(3) 2_656
N5 Na1 2.514(3) 2_656
Na1 N4 2.437(3) 2_646
Na1 N5 2.514(3) 2_646
Na1 O1 2.243(3) .
Na1 O2 2.419(3) 2_646
O2 Na1 2.419(3) 2_656

loop_
_geom_torsion_atom_site_label_1
_geom_torsion_atom_site_label_2
_geom_torsion_atom_site_label_3
_geom_torsion_atom_site_label_4
_geom_torsion
_geom_torsion_site_symmetry_4
C1 C2 C3 C4 -0.7(5) .
C1 C6 N2 C7 176.1(3) .
C2 C1 C6 N2 -173.1(3) .
C2 C1 C6 O1 5.1(5) .
C2 C1 N1 C5 0.4(5) .
C2 C3 C4 C5 -0.1(5) .
C3 C4 C5 C14 -179.7(3) .
C3 C4 C5 N1 1.1(5) .
C4 C5 C14 N3 -171.3(3) .
C4 C5 C14 O2 7.4(5) .
C4 C5 N1 C1 -1.3(5) .
C5 C14 N3 N4 177.2(3) .
C5 C14 O2 Na1 -168.4(2) 2_656
C6 C1 C2 C3 -178.8(3) .
C6 C1 N1 C5 179.8(3) .
C7 C8 C9 C10 -178.7(3) .
C7 C8 C13 C12 -179.3(3) .
C8 C7 N2 C6 -95.6(4) .
C8 C9 C10 C11 -2.0(5) .
C9 C8 C13 C12 1.6(5) .
C9 C10 C11 C12 1.7(5) .
C10 C11 C12 C13 0.2(6) .
C11 C12 C13 C8 -1.9(6) .
C13 C8 C9 C10 0.3(5) .
C14 C5 N1 C1 179.6(3) .
C14 N3 N4 C15 -179.9(3) .
C14 N3 N4 Na1 -7.8(3) 2_656
C15 C16 C17 C18 -179.1(3) .
C15 C16 N5 C20 178.6(3) .
C15 C16 N5 Na1 1.4(4) 2_656
C16 C15 N4 N3 179.3(3) .
C16 C15 N4 Na1 7.6(4) 2_656
C16 C17 C18 C19 0.1(5) .
C17 C16 N5 C20 -1.2(5) .
C17 C16 N5 Na1 -178.4(2) 2_656
C17 C18 C19 C20 -0.3(5) .
C18 C19 C20 N5 -0.3(5) .
C19 C20 N5 C16 1.0(5) .
C19 C20 N5 Na1 177.9(2) 2_656
N1 C1 C2 C3 0.6(5) .
N1 C1 C6 N2 7.5(4) .
N1 C1 C6 O1 -174.3(3) .
N1 C5 C14 N3 7.9(4) .
N1 C5 C14 O2 -173.4(3) .
N2 C7 C8 C9 59.1(4) .
N2 C7 C8 C13 -120.0(3) .
N3 C14 O2 Na1 10.2(4) 2_656
N4 C15 C16 C17 174.0(3) .
N4 C15 C16 N5 -5.8(4) .
N5 C16 C17 C18 0.7(5) .
O1 C6 N2 C7 -2.0(5) .
O2 C14 N3 N4 -1.5(5) .
